data_1552625
loop_
_publ_author_name
'Song, Ya-Jie'
'Zheng, Hong-Bo'
'Peng, Ai-Hong'
'Ma, Jia-Hui'
'Lu, Dan-Dan'
'Li, Xia'
'Zhang, Hang-Yu'
'Xie, Wei-Dong'

_publ_section_title
;
 Strepantibins A-C: Hexokinase II Inhibitors from a Mud Dauber Wasp
 Associated Streptomyces sp.
;
_journal_issue 5
_journal_name_full 'Journal of natural products'
_journal_page_first 1114
_journal_page_last 1119
_journal_paper_doi 10.1021/acs.jnatprod.8b00821
_journal_volume 82
_journal_year 2019
_chemical_formula_sum 'C22 H18 O4'
_chemical_formula_weight 346.36
_space_group_crystal_system monoclinic
_space_group_IT_number 15
_space_group_name_Hall '-C 2yc'
_space_group_name_H-M_alt 'C 1 2/c 1'
_atom_sites_solution_hydrogens geom
_audit_creation_method SHELXL-2014/7
_cell_angle_alpha 90
_cell_angle_beta 129.162(7)
_cell_angle_gamma 90
_cell_formula_units_Z 8
_cell_length_a 28.975(4)
_cell_length_b 7.1541(8)
_cell_length_c 21.497(3)
_cell_measurement_reflns_used 9900
_cell_measurement_temperature 296(2)
_cell_measurement_theta_max 27.53
_cell_measurement_theta_min 2.82
_cell_volume 3455.1(9)
_computing_structure_refinement 'SHELXL-2014/7 (Sheldrick, 2014)'
_diffrn_ambient_temperature 296(2)
_diffrn_measured_fraction_theta_full 0.999
_diffrn_measured_fraction_theta_max 0.998
_diffrn_measurement_device_type 'Bruker APEX-II CCD'
_diffrn_measurement_method '\f and \w scans'
_diffrn_radiation_type MoK\a
_diffrn_radiation_wavelength 0.71073
_diffrn_reflns_av_R_equivalents 0.1469
_diffrn_reflns_av_unetI/netI 0.0754
_diffrn_reflns_Laue_measured_fraction_full 0.999
_diffrn_reflns_Laue_measured_fraction_max 0.998
_diffrn_reflns_limit_h_max 37
_diffrn_reflns_limit_h_min -37
_diffrn_reflns_limit_k_max 9
_diffrn_reflns_limit_k_min -9
_diffrn_reflns_limit_l_max 28
_diffrn_reflns_limit_l_min -28
_diffrn_reflns_number 64385
_diffrn_reflns_point_group_measured_fraction_full 0.999
_diffrn_reflns_point_group_measured_fraction_max 0.998
_diffrn_reflns_theta_full 25.242
_diffrn_reflns_theta_max 27.635
_diffrn_reflns_theta_min 2.816
_exptl_absorpt_coefficient_mu 0.091
_exptl_crystal_colour yellow
_exptl_crystal_density_diffrn 1.332
_exptl_crystal_description block
_exptl_crystal_F_000 1456
_exptl_crystal_size_max 0.3
_exptl_crystal_size_mid 0.22
_exptl_crystal_size_min 0.1
_refine_diff_density_max 0.270
_refine_diff_density_min -0.295
_refine_diff_density_rms 0.057
_refine_ls_extinction_method none
_refine_ls_goodness_of_fit_ref 1.085
_refine_ls_hydrogen_treatment constr
_refine_ls_matrix_type full
_refine_ls_number_parameters 238
_refine_ls_number_reflns 4015
_refine_ls_number_restraints 0
_refine_ls_restrained_S_all 1.085
_refine_ls_R_factor_all 0.1425
_refine_ls_R_factor_gt 0.0703
_refine_ls_shift/su_max 0.000
_refine_ls_shift/su_mean 0.000
_refine_ls_structure_factor_coef Fsqd
_refine_ls_weighting_details 'w=1/[\s^2^(Fo^2^)+(0.0397P)^2^+4.7414P] where P=(Fo^2^+2Fc^2^)/3'
_refine_ls_weighting_scheme calc
_refine_ls_wR_factor_gt 0.1140
_refine_ls_wR_factor_ref 0.1350
_reflns_Friedel_coverage 0.000
_reflns_number_gt 2370
_reflns_number_total 4015
_reflns_threshold_expression 'I > 2\s(I)'
_cod_data_source_file np8b00821_si_005.cif
_cod_data_source_block mo_20180829_0ma_a
_cod_original_cell_volume 3455.1(8)
_cod_original_sg_symbol_H-M 'C 2/c'
_cod_database_code 1552625
_shelx_shelxl_version_number 2014/7
_shelx_space_group_comment
;
The symmetry employed for this shelxl refinement is uniquely defined
by the following loop, which should always be used as a source of
symmetry information in preference to the above space-group names.
They are only intended as comments.
;

loop_
_space_group_symop_operation_xyz
'x, y, z'
'-x, y, -z+1/2'
'x+1/2, y+1/2, z'
'-x+1/2, y+1/2, -z+1/2'
'-x, -y, -z'
'x, -y, z-1/2'
'-x+1/2, -y+1/2, -z'
'x+1/2, -y+1/2, z-1/2'

loop_
_atom_site_label
_atom_site_type_symbol
_atom_site_fract_x
_atom_site_fract_y
_atom_site_fract_z
_atom_site_U_iso_or_equiv
_atom_site_adp_type
_atom_site_occupancy
_atom_site_site_symmetry_order
_atom_site_calc_flag
_atom_site_refinement_flags_posn
_atom_site_refinement_flags_adp
O001 O 0.71400(7) 0.6646(2) 0.54567(9) 0.0292(4) Uani 1 1 d . .
O002 O 0.63023(8) 0.9657(2) 0.68937(10) 0.0311(4) Uani 1 1 d . .
O003 O 0.51982(7) 0.6885(3) 0.43870(9) 0.0400(5) Uani 1 1 d . .
H003 H 0.4938 0.7078 0.4426 0.060 Uiso 1 1 calc R U
O004 O 0.47114(8) 0.7563(3) 0.49526(10) 0.0452(5) Uani 1 1 d . .
C005 C 0.72440(10) 0.7056(3) 0.77840(13) 0.0222(5) Uani 1 1 d . .
C006 C 0.68743(10) 0.7338(3) 0.69027(13) 0.0211(5) Uani 1 1 d . .
C007 C 0.67967(10) 0.6862(3) 0.56803(13) 0.0224(5) Uani 1 1 d . .
C008 C 0.62017(10) 0.7008(3) 0.50436(13) 0.0234(5) Uani 1 1 d . .
C009 C 0.63064(10) 0.8373(3) 0.65164(13) 0.0238(5) Uani 1 1 d . .
C00A C 0.70775(10) 0.6757(3) 0.65171(13) 0.0221(5) Uani 1 1 d . .
H00A H 0.7453 0.6211 0.6841 0.027 Uiso 1 1 calc R U
C00B C 0.69744(11) 0.6576(3) 0.81178(14) 0.0295(6) Uani 1 1 d . .
H00B H 0.6563 0.6448 0.7786 0.035 Uiso 1 1 calc R U
C00C C 0.57592(10) 0.7753(3) 0.57428(13) 0.0245(5) Uani 1 1 d . .
C00D C 0.57272(10) 0.7195(3) 0.50883(13) 0.0257(6) Uani 1 1 d . .
C00E C 0.60131(10) 0.6822(4) 0.42163(13) 0.0284(6) Uani 1 1 d . .
C00F C 0.52070(11) 0.7878(4) 0.56247(15) 0.0312(6) Uani 1 1 d . .
C00G C 0.78610(11) 0.7222(3) 0.82929(14) 0.0274(6) Uani 1 1 d . .
H00G H 0.8050 0.7528 0.8082 0.033 Uiso 1 1 calc R U
C00H C 0.77759(10) 0.6498(4) 0.60441(14) 0.0326(6) Uani 1 1 d . .
H00C H 0.7948 0.6596 0.5784 0.049 Uiso 1 1 calc R U
H00D H 0.7879 0.5312 0.6311 0.049 Uiso 1 1 calc R U
H00E H 0.7925 0.7485 0.6430 0.049 Uiso 1 1 calc R U
C00I C 0.81973(11) 0.6935(4) 0.91140(14) 0.0325(6) Uani 1 1 d . .
H00I H 0.8609 0.7047 0.9449 0.039 Uiso 1 1 calc R U
C00J C 0.59010(11) 0.8377(4) 0.37575(15) 0.0403(7) Uani 1 1 d . .
H00J H 0.5932 0.9569 0.3953 0.048 Uiso 1 1 calc R U
C00K C 0.79229(12) 0.6484(4) 0.94334(15) 0.0347(6) Uani 1 1 d . .
H00K H 0.8149 0.6311 0.9984 0.042 Uiso 1 1 calc R U
C00L C 0.73118(12) 0.6289(4) 0.89356(15) 0.0342(6) Uani 1 1 d . .
H00L H 0.7127 0.5964 0.9150 0.041 Uiso 1 1 calc R U
C00M C 0.59596(12) 0.5064(4) 0.39052(15) 0.0397(7) Uani 1 1 d . .
H00M H 0.6040 0.4009 0.4212 0.048 Uiso 1 1 calc R U
C00N C 0.51910(12) 0.8285(4) 0.62961(16) 0.0420(7) Uani 1 1 d . .
H00F H 0.5124 0.9596 0.6303 0.063 Uiso 1 1 calc R U
H00H H 0.5564 0.7932 0.6798 0.063 Uiso 1 1 calc R U
H00N H 0.4875 0.7585 0.6217 0.063 Uiso 1 1 calc R U
C00O C 0.57900(13) 0.4852(6) 0.31488(17) 0.0567(9) Uani 1 1 d . .
H00O H 0.5748 0.3660 0.2946 0.068 Uiso 1 1 calc R U
C00P C 0.56843(13) 0.6378(7) 0.26962(17) 0.0622(11) Uani 1 1 d . .
H00P H 0.5576 0.6230 0.2189 0.075 Uiso 1 1 calc R U
C00Q C 0.57393(12) 0.8142(6) 0.29932(17) 0.0576(10) Uani 1 1 d . .
H00Q H 0.5669 0.9185 0.2686 0.069 Uiso 1 1 calc R U

loop_
_atom_site_aniso_label
_atom_site_aniso_U_11
_atom_site_aniso_U_22
_atom_site_aniso_U_33
_atom_site_aniso_U_23
_atom_site_aniso_U_13
_atom_site_aniso_U_12
O001 0.0229(9) 0.0447(11) 0.0242(9) 0.0011(8) 0.0168(8) 0.0025(8)
O002 0.0378(10) 0.0301(10) 0.0315(10) -0.0016(8) 0.0247(9) 0.0042(8)
O003 0.0223(10) 0.0736(14) 0.0243(9) -0.0064(9) 0.0148(8) -0.0022(10)
O004 0.0251(10) 0.0792(15) 0.0322(10) 0.0010(10) 0.0186(9) 0.0021(10)
C005 0.0269(13) 0.0183(12) 0.0224(12) -0.0016(10) 0.0161(11) 0.0008(10)
C006 0.0238(13) 0.0187(12) 0.0220(12) -0.0011(10) 0.0150(11) -0.0021(10)
C007 0.0251(13) 0.0224(13) 0.0238(12) -0.0005(10) 0.0173(11) -0.0015(10)
C008 0.0250(13) 0.0279(14) 0.0221(12) -0.0008(10) 0.0171(11) -0.0014(11)
C009 0.0305(13) 0.0258(13) 0.0236(12) 0.0039(11) 0.0212(11) 0.0010(11)
C00A 0.0210(12) 0.0216(12) 0.0220(12) -0.0002(10) 0.0128(11) -0.0009(10)
C00B 0.0277(14) 0.0336(15) 0.0240(12) 0.0004(11) 0.0149(12) -0.0001(12)
C00C 0.0248(13) 0.0298(14) 0.0230(12) 0.0045(10) 0.0171(11) 0.0032(11)
C00D 0.0235(13) 0.0318(14) 0.0203(12) 0.0013(11) 0.0131(11) -0.0005(11)
C00E 0.0190(12) 0.0480(17) 0.0215(12) 0.0008(12) 0.0143(11) 0.0016(12)
C00F 0.0297(15) 0.0384(16) 0.0292(14) 0.0049(12) 0.0203(13) 0.0044(12)
C00G 0.0283(14) 0.0281(14) 0.0277(13) -0.0037(11) 0.0186(12) 0.0006(11)
C00H 0.0206(13) 0.0482(17) 0.0320(14) 0.0041(12) 0.0180(12) 0.0047(12)
C00I 0.0271(14) 0.0349(15) 0.0242(13) -0.0030(11) 0.0108(12) 0.0025(12)
C00J 0.0253(14) 0.062(2) 0.0293(14) 0.0088(14) 0.0153(12) -0.0013(14)
C00K 0.0392(17) 0.0352(15) 0.0216(13) 0.0014(12) 0.0154(13) 0.0047(13)
C00L 0.0441(17) 0.0361(16) 0.0296(14) 0.0018(12) 0.0266(14) 0.0011(13)
C00M 0.0350(16) 0.057(2) 0.0277(14) -0.0057(13) 0.0199(13) 0.0062(14)
C00N 0.0369(16) 0.063(2) 0.0398(15) -0.0020(15) 0.0308(14) 0.0024(15)
C00O 0.0412(19) 0.096(3) 0.0292(16) -0.0133(18) 0.0205(15) 0.0099(18)
C00P 0.0295(17) 0.134(4) 0.0243(15) -0.006(2) 0.0177(14) 0.006(2)
C00Q 0.0271(16) 0.111(3) 0.0314(16) 0.0310(19) 0.0170(14) 0.0056(18)

loop_
_atom_type_symbol
_atom_type_description
_atom_type_scat_dispersion_real
_atom_type_scat_dispersion_imag
_atom_type_scat_source
C C 0.0033 0.0016 'International Tables Vol C Tables 4.2.6.8 and 6.1.1.4'
H H 0.0000 0.0000 'International Tables Vol C Tables 4.2.6.8 and 6.1.1.4'
O O 0.0106 0.0060 'International Tables Vol C Tables 4.2.6.8 and 6.1.1.4'

loop_
_geom_angle_atom_site_label_1
_geom_angle_atom_site_label_2
_geom_angle_atom_site_label_3
_geom_angle
C007 O001 C00H 121.10(17)
C00D O003 H003 109.5
C00G C005 C00B 118.3(2)
C00G C005 C006 121.6(2)
C00B C005 C006 120.1(2)
C00A C006 C005 119.8(2)
C00A C006 C009 124.6(2)
C005 C006 C009 115.52(18)
O001 C007 C008 113.30(18)
O001 C007 C00A 118.4(2)
C008 C007 C00A 128.1(2)
C007 C008 C00D 126.2(2)
C007 C008 C00E 117.66(19)
C00D C008 C00E 116.0(2)
O002 C009 C00C 121.4(2)
O002 C009 C006 118.1(2)
C00C C009 C006 120.3(2)
C006 C00A C007 129.2(2)
C006 C00A H00A 115.4
C007 C00A H00A 115.4
C00L C00B C005 120.9(2)
C00L C00B H00B 119.6
C005 C00B H00B 119.6
C00D C00C C00F 118.1(2)
C00D C00C C009 124.1(2)
C00F C00C C009 117.5(2)
O003 C00D C00C 118.9(2)
O003 C00D C008 112.03(19)
C00C C00D C008 128.9(2)
C00J C00E C00M 118.8(2)
C00J C00E C008 121.3(2)
C00M C00E C008 119.9(2)
O004 C00F C00C 121.4(2)
O004 C00F C00N 115.7(2)
C00C C00F C00N 122.8(2)
C00I C00G C005 120.5(2)
C00I C00G H00G 119.8
C005 C00G H00G 119.8
O001 C00H H00C 109.5
O001 C00H H00D 109.5
H00C C00H H00D 109.5
O001 C00H H00E 109.5
H00C C00H H00E 109.5
H00D C00H H00E 109.5
C00K C00I C00G 120.3(2)
C00K C00I H00I 119.8
C00G C00I H00I 119.8
C00E C00J C00Q 119.5(3)
C00E C00J H00J 120.2
C00Q C00J H00J 120.2
C00I C00K C00L 119.9(2)
C00I C00K H00K 120.0
C00L C00K H00K 120.0
C00K C00L C00B 120.0(2)
C00K C00L H00L 120.0
C00B C00L H00L 120.0
C00O C00M C00E 121.1(3)
C00O C00M H00M 119.4
C00E C00M H00M 119.4
C00F C00N H00F 109.5
C00F C00N H00H 109.5
H00F C00N H00H 109.5
C00F C00N H00N 109.5
H00F C00N H00N 109.5
H00H C00N H00N 109.5
C00P C00O C00M 120.4(3)
C00P C00O H00O 119.8
C00M C00O H00O 119.8
C00O C00P C00Q 119.7(3)
C00O C00P H00P 120.2
C00Q C00P H00P 120.2
C00P C00Q C00J 120.5(3)
C00P C00Q H00Q 119.8
C00J C00Q H00Q 119.8

loop_
_geom_bond_atom_site_label_1
_geom_bond_atom_site_label_2
_geom_bond_distance
O001 C007 1.359(3)
O001 C00H 1.436(3)
O002 C009 1.230(3)
O003 C00D 1.324(3)
O003 H003 0.8200
O004 C00F 1.257(3)
C005 C00G 1.392(3)
C005 C00B 1.397(3)
C005 C006 1.488(3)
C006 C00A 1.350(3)
C006 C009 1.490(3)
C007 C008 1.370(3)
C007 C00A 1.434(3)
C008 C00D 1.444(3)
C008 C00E 1.500(3)
C009 C00C 1.465(3)
C00A H00A 0.9300
C00B C00L 1.385(3)
C00B H00B 0.9300
C00C C00D 1.408(3)
C00C C00F 1.456(3)
C00E C00J 1.382(4)
C00E C00M 1.387(4)
C00F C00N 1.501(3)
C00G C00I 1.391(3)
C00G H00G 0.9300
C00H H00C 0.9600
C00H H00D 0.9600
C00H H00E 0.9600
C00I C00K 1.377(4)
C00I H00I 0.9300
C00J C00Q 1.405(4)
C00J H00J 0.9300
C00K C00L 1.381(4)
C00K H00K 0.9300
C00L H00L 0.9300
C00M C00O 1.378(4)
C00M H00M 0.9300
C00N H00F 0.9600
C00N H00H 0.9600
C00N H00N 0.9600
C00O C00P 1.362(5)
C00O H00O 0.9300
C00P C00Q 1.377(5)
C00P H00P 0.9300
C00Q H00Q 0.9300

loop_
_geom_torsion_atom_site_label_1
_geom_torsion_atom_site_label_2
_geom_torsion_atom_site_label_3
_geom_torsion_atom_site_label_4
_geom_torsion
C00G C005 C006 C00A 36.6(3)
C00B C005 C006 C00A -142.1(2)
C00G C005 C006 C009 -140.0(2)
C00B C005 C006 C009 41.3(3)
C00H O001 C007 C008 179.0(2)
C00H O001 C007 C00A -6.0(3)
O001 C007 C008 C00D 178.1(2)
C00A C007 C008 C00D 3.7(4)
O001 C007 C008 C00E 2.9(3)
C00A C007 C008 C00E -171.5(2)
C00A C006 C009 O002 -140.1(2)
C005 C006 C009 O002 36.3(3)
C00A C006 C009 C00C 45.6(3)
C005 C006 C009 C00C -138.1(2)
C005 C006 C00A C007 179.1(2)
C009 C006 C00A C007 -4.7(4)
O001 C007 C00A C006 162.9(2)
C008 C007 C00A C006 -22.9(4)
C00G C005 C00B C00L 0.5(4)
C006 C005 C00B C00L 179.3(2)
O002 C009 C00C C00D 141.9(2)
C006 C009 C00C C00D -43.9(3)
O002 C009 C00C C00F -32.6(3)
C006 C009 C00C C00F 141.6(2)
C00F C00C C00D O003 2.8(3)
C009 C00C C00D O003 -171.6(2)
C00F C00C C00D C008 178.3(2)
C009 C00C C00D C008 3.8(4)
C007 C008 C00D O003 -165.8(2)
C00E C008 C00D O003 9.5(3)
C007 C008 C00D C00C 18.5(4)
C00E C008 C00D C00C -166.2(2)
C007 C008 C00E C00J -98.6(3)
C00D C008 C00E C00J 85.6(3)
C007 C008 C00E C00M 80.1(3)
C00D C008 C00E C00M -95.7(3)
C00D C00C C00F O004 -2.4(4)
C009 C00C C00F O004 172.4(2)
C00D C00C C00F C00N 174.2(2)
C009 C00C C00F C00N -10.9(4)
C00B C005 C00G C00I -0.7(3)
C006 C005 C00G C00I -179.4(2)
C005 C00G C00I C00K -0.1(4)
C00M C00E C00J C00Q -0.3(4)
C008 C00E C00J C00Q 178.5(2)
C00G C00I C00K C00L 1.0(4)
C00I C00K C00L C00B -1.1(4)
C005 C00B C00L C00K 0.3(4)
C00J C00E C00M C00O -0.9(4)
C008 C00E C00M C00O -179.7(2)
C00E C00M C00O C00P 1.5(4)
C00M C00O C00P C00Q -0.9(4)
C00O C00P C00Q C00J -0.3(4)
C00E C00J C00Q C00P 0.9(4)
